data_7022933
loop_
_publ_author_name
'Wannarit, Nanthawat'
'Roubeau, Olivier'
'Youngme, Sujittra'
'Teat, Simon J.'
'Gamez, Patrick'

_publ_section_title
;
 Influence of supramolecular bonding contacts on the spin crossover
 behaviour of iron(II) complexes from 2,2'-dipyridylamino/s-triazine
 ligands.
;
_journal_issue 19
_journal_name_full 'Dalton transactions (Cambridge, England : 2003)'
_journal_page_first 7120
_journal_page_last 7130
_journal_paper_doi 10.1039/c3dt50326g
_journal_volume 42
_journal_year 2013
_chemical_formula_moiety 'C52 H36 Fe N14 O4 S2, 2(C H2 Cl2)'
_chemical_formula_sum 'C54 H40 Cl4 Fe N14 O4 S2'
_chemical_formula_weight 1210.77
_chemical_name_systematic
;
?
;
_space_group_IT_number 2
_symmetry_cell_setting triclinic
_symmetry_space_group_name_Hall '-P 1'
_symmetry_space_group_name_H-M 'P -1'
_atom_sites_solution_hydrogens geom
_atom_sites_solution_primary direct
_atom_sites_solution_secondary difmap
_audit_creation_method SHELXL-97
_cell_angle_alpha 83.376(2)
_cell_angle_beta 78.242(2)
_cell_angle_gamma 70.723(2)
_cell_formula_units_Z 1
_cell_length_a 10.1377(7)
_cell_length_b 10.8050(7)
_cell_length_c 13.0202(9)
_cell_measurement_reflns_used 8267
_cell_measurement_temperature 100(2)
_cell_measurement_theta_max 33.59
_cell_measurement_theta_min 2.86
_cell_volume 1316.21(16)
_computing_cell_refinement 'Bruker SAINT v7.68a'
_computing_data_collection 'Bruker APEX 2'
_computing_data_reduction 'Bruker SAINT v7.68a'
_computing_structure_refinement 'SHELXL-97 (Sheldrick, 2008)'
_computing_structure_solution 'SIR97 (Altomare, 1999)'
_diffrn_ambient_temperature 100(2)
_diffrn_measured_fraction_theta_full 0.992
_diffrn_measured_fraction_theta_max 0.980
_diffrn_measurement_device_type 'Bruker APEX II CCD diffractometer'
_diffrn_measurement_method '\w rotation with narrow frames'
_diffrn_radiation_monochromator 'silicon 111'
_diffrn_radiation_source 'Advanced Light Source station 11.3.1'
_diffrn_radiation_type synchrotron
_diffrn_radiation_wavelength 0.77490
_diffrn_reflns_av_R_equivalents 0.0582
_diffrn_reflns_av_sigmaI/netI 0.0747
_diffrn_reflns_limit_h_max 14
_diffrn_reflns_limit_h_min -14
_diffrn_reflns_limit_k_max 15
_diffrn_reflns_limit_k_min -15
_diffrn_reflns_limit_l_max 18
_diffrn_reflns_limit_l_min -18
_diffrn_reflns_number 18860
_diffrn_reflns_theta_full 30.00
_diffrn_reflns_theta_max 33.60
_diffrn_reflns_theta_min 2.86
_exptl_absorpt_coefficient_mu 0.794
_exptl_absorpt_correction_T_max 0.96
_exptl_absorpt_correction_T_min 0.93
_exptl_absorpt_correction_type multi-scan
_exptl_absorpt_process_details 'SADABS Bruker AXS Madison WI US'
_exptl_crystal_colour purple
_exptl_crystal_density_diffrn 1.528
_exptl_crystal_density_method 'not measured'
_exptl_crystal_description block
_exptl_crystal_F_000 620
_exptl_crystal_size_max 0.08
_exptl_crystal_size_mid 0.06
_exptl_crystal_size_min 0.04
_refine_diff_density_max 1.191
_refine_diff_density_min -0.831
_refine_diff_density_rms 0.126
_refine_ls_extinction_method none
_refine_ls_goodness_of_fit_ref 1.076
_refine_ls_hydrogen_treatment constr
_refine_ls_matrix_type full
_refine_ls_number_parameters 358
_refine_ls_number_reflns 7887
_refine_ls_number_restraints 0
_refine_ls_restrained_S_all 1.076
_refine_ls_R_factor_all 0.0641
_refine_ls_R_factor_gt 0.0591
_refine_ls_shift/su_max 0.000
_refine_ls_shift/su_mean 0.000
_refine_ls_structure_factor_coef Fsqd
_refine_ls_weighting_details 'calc w=1/[\s^2^(Fo^2^)+(0.1169P)^2^+0.2551P] where P=(Fo^2^+2Fc^2^)/3'
_refine_ls_weighting_scheme calc
_refine_ls_wR_factor_gt 0.1770
_refine_ls_wR_factor_ref 0.1837
_reflns_number_gt 6891
_reflns_number_total 7887
_reflns_threshold_expression >2sigma(I)
_cod_data_source_file c3dt50326g.txt
_cod_data_source_block 14ch2cl2100ka
_cod_original_cell_volume 1316.21(15)
_cod_original_sg_symbol_H-M P-1
_cod_database_code 7022933

loop_
_symmetry_equiv_pos_as_xyz
'x, y, z'
'-x, -y, -z'

loop_
_atom_site_label
_atom_site_type_symbol
_atom_site_fract_x
_atom_site_fract_y
_atom_site_fract_z
_atom_site_U_iso_or_equiv
_atom_site_adp_type
_atom_site_occupancy
_atom_site_symmetry_multiplicity
_atom_site_calc_flag
_atom_site_refinement_flags
Fe1 Fe 0.5000 0.5000 0.5000 0.01045(11) Uani 1 2 d S
S1 S 0.39345(5) 0.18948(5) 0.32941(4) 0.02078(13) Uani 1 1 d .
O1 O 0.20502(15) 0.89147(14) 0.90879(13) 0.0217(3) Uani 1 1 d .
O2 O 0.63594(14) 0.60106(14) 0.93778(11) 0.0182(3) Uani 1 1 d .
N1 N 0.46335(16) 0.37446(15) 0.42319(12) 0.0146(3) Uani 1 1 d .
N2 N 0.29519(15) 0.55398(14) 0.56506(12) 0.0127(3) Uani 1 1 d .
N3 N 0.53052(16) 0.36460(15) 0.61669(12) 0.0129(3) Uani 1 1 d .
N4 N 0.36034(15) 0.51705(14) 0.73148(12) 0.0127(3) Uani 1 1 d .
N5 N 0.28167(16) 0.71352(16) 0.81493(13) 0.0165(3) Uani 1 1 d .
N6 N 0.49951(16) 0.54962(15) 0.83797(12) 0.0142(3) Uani 1 1 d .
N7 N 0.42133(17) 0.74397(16) 0.93184(13) 0.0170(3) Uani 1 1 d .
C1 C 0.43294(19) 0.29741(18) 0.38590(14) 0.0149(3) Uani 1 1 d .
C3 C 0.19337(19) 0.58529(18) 0.50498(15) 0.0168(3) Uani 1 1 d .
H3A H 0.2219 0.5762 0.4313 0.020 Uiso 1 1 calc R
C4 C 0.0502(2) 0.6298(2) 0.54549(16) 0.0192(4) Uani 1 1 d .
H4A H -0.0180 0.6528 0.5004 0.023 Uiso 1 1 calc R
C5 C 0.0075(2) 0.6403(2) 0.65333(16) 0.0212(4) Uani 1 1 d .
H5A H -0.0904 0.6718 0.6832 0.025 Uiso 1 1 calc R
C6 C 0.10976(19) 0.6041(2) 0.71660(15) 0.0186(3) Uani 1 1 d .
H6A H 0.0834 0.6084 0.7907 0.022 Uiso 1 1 calc R
C7 C 0.25200(18) 0.56142(17) 0.66954(13) 0.0130(3) Uani 1 1 d .
C8 C 0.62109(19) 0.24135(18) 0.60016(15) 0.0164(3) Uani 1 1 d .
H8A H 0.6672 0.2197 0.5304 0.020 Uiso 1 1 calc R
C9 C 0.6493(2) 0.14618(18) 0.67978(16) 0.0185(3) Uani 1 1 d .
H9A H 0.7148 0.0615 0.6651 0.022 Uiso 1 1 calc R
C10 C 0.5803(2) 0.17590(19) 0.78190(15) 0.0186(3) Uani 1 1 d .
H10A H 0.6001 0.1130 0.8387 0.022 Uiso 1 1 calc R
C11 C 0.4822(2) 0.29924(18) 0.79902(14) 0.0166(3) Uani 1 1 d .
H11A H 0.4300 0.3213 0.8674 0.020 Uiso 1 1 calc R
C12 C 0.46176(18) 0.38974(17) 0.71476(14) 0.0133(3) Uani 1 1 d .
C13 C 0.38007(18) 0.59722(17) 0.79776(13) 0.0135(3) Uani 1 1 d .
C14 C 0.30829(19) 0.77881(18) 0.88499(15) 0.0169(3) Uani 1 1 d .
C15 C 0.51484(19) 0.63036(18) 0.89911(14) 0.0148(3) Uani 1 1 d .
C16 C 0.2200(2) 0.97066(18) 0.98093(15) 0.0174(3) Uani 1 1 d .
C17 C 0.1255(2) 0.98783(19) 1.07463(16) 0.0201(4) Uani 1 1 d .
H17A H 0.0596 0.9401 1.0920 0.024 Uiso 1 1 calc R
C18 C 0.1280(2) 1.0762(2) 1.14336(16) 0.0211(4) Uani 1 1 d .
H18A H 0.0620 1.0911 1.2075 0.025 Uiso 1 1 calc R
C19 C 0.2280(2) 1.14289(18) 1.11769(15) 0.0177(3) Uani 1 1 d .
H19A H 0.2305 1.2029 1.1646 0.021 Uiso 1 1 calc R
C20 C 0.3236(2) 1.12170(19) 1.02396(16) 0.0188(3) Uani 1 1 d .
H20A H 0.3928 1.1659 1.0077 0.023 Uiso 1 1 calc R
C21 C 0.3194(2) 1.03655(19) 0.95361(16) 0.0192(3) Uani 1 1 d .
H21A H 0.3830 1.0238 0.8883 0.023 Uiso 1 1 calc R
C22 C 0.75707(19) 0.49790(18) 0.90410(15) 0.0176(3) Uani 1 1 d .
C23 C 0.7984(2) 0.4514(2) 0.80370(19) 0.0294(5) Uani 1 1 d .
H23A H 0.7405 0.4869 0.7517 0.035 Uiso 1 1 calc R
C24 C 0.9265(2) 0.3517(3) 0.7811(2) 0.0342(5) Uani 1 1 d .
H24A H 0.9553 0.3172 0.7133 0.041 Uiso 1 1 calc R
C25 C 1.0129(2) 0.3019(2) 0.8556(2) 0.0335(5) Uani 1 1 d .
H25A H 1.1004 0.2338 0.8389 0.040 Uiso 1 1 calc R
C26 C 0.9716(3) 0.3512(3) 0.9534(2) 0.0419(7) Uani 1 1 d .
H26A H 1.0307 0.3172 1.0048 0.050 Uiso 1 1 calc R
C27 C 0.8435(2) 0.4510(3) 0.97799(18) 0.0305(5) Uani 1 1 d .
H27A H 0.8160 0.4864 1.0454 0.037 Uiso 1 1 calc R
Cl2 Cl 0.72225(8) 0.82199(9) 0.36494(6) 0.0495(2) Uani 1 1 d .
Cl1 Cl 0.88365(7) 0.97555(8) 0.42099(7) 0.0487(2) Uani 1 1 d .
C28 C 0.7146(3) 0.9704(3) 0.4122(2) 0.0408(6) Uani 1 1 d .
H28A H 0.6537 0.9821 0.4825 0.049 Uiso 1 1 calc R
H28B H 0.6704 1.0441 0.3647 0.049 Uiso 1 1 calc R

loop_
_atom_site_aniso_label
_atom_site_aniso_U_11
_atom_site_aniso_U_22
_atom_site_aniso_U_33
_atom_site_aniso_U_23
_atom_site_aniso_U_13
_atom_site_aniso_U_12
Fe1 0.01104(18) 0.00995(18) 0.01058(18) -0.00191(12) -0.00292(12) -0.00252(12)
S1 0.0225(2) 0.0189(2) 0.0255(3) -0.00629(18) -0.00841(18) -0.00846(18)
O1 0.0143(6) 0.0198(7) 0.0313(8) -0.0141(6) -0.0089(5) 0.0015(5)
O2 0.0167(6) 0.0212(7) 0.0178(6) -0.0069(5) -0.0046(5) -0.0047(5)
N1 0.0149(6) 0.0150(7) 0.0142(7) -0.0020(5) -0.0029(5) -0.0043(5)
N2 0.0119(6) 0.0134(6) 0.0134(7) -0.0030(5) -0.0038(5) -0.0030(5)
N3 0.0135(6) 0.0125(6) 0.0134(6) -0.0018(5) -0.0036(5) -0.0040(5)
N4 0.0125(6) 0.0116(6) 0.0136(6) -0.0031(5) -0.0035(5) -0.0015(5)
N5 0.0135(7) 0.0163(7) 0.0198(7) -0.0059(6) -0.0046(5) -0.0024(5)
N6 0.0145(7) 0.0147(7) 0.0138(7) -0.0021(5) -0.0038(5) -0.0037(5)
N7 0.0149(7) 0.0167(7) 0.0199(7) -0.0071(6) -0.0042(5) -0.0028(6)
C1 0.0145(7) 0.0147(7) 0.0149(8) -0.0004(6) -0.0047(6) -0.0028(6)
C3 0.0160(8) 0.0184(8) 0.0161(8) -0.0019(6) -0.0058(6) -0.0036(6)
C4 0.0145(8) 0.0220(9) 0.0215(9) -0.0047(7) -0.0066(6) -0.0032(7)
C5 0.0141(8) 0.0265(10) 0.0218(9) -0.0070(7) -0.0036(6) -0.0025(7)
C6 0.0133(8) 0.0244(9) 0.0172(8) -0.0059(7) -0.0014(6) -0.0038(7)
C7 0.0131(7) 0.0129(7) 0.0133(7) -0.0022(6) -0.0027(5) -0.0035(6)
C8 0.0170(8) 0.0130(8) 0.0175(8) -0.0026(6) -0.0032(6) -0.0019(6)
C9 0.0199(8) 0.0104(7) 0.0226(9) -0.0015(6) -0.0044(7) -0.0005(6)
C10 0.0197(8) 0.0155(8) 0.0186(8) 0.0024(6) -0.0037(6) -0.0037(7)
C11 0.0187(8) 0.0161(8) 0.0148(8) 0.0001(6) -0.0040(6) -0.0050(6)
C12 0.0127(7) 0.0122(7) 0.0153(8) -0.0026(6) -0.0038(6) -0.0031(6)
C13 0.0142(7) 0.0148(8) 0.0120(7) -0.0021(6) -0.0025(5) -0.0047(6)
C14 0.0138(8) 0.0166(8) 0.0208(8) -0.0067(6) -0.0042(6) -0.0027(6)
C15 0.0134(7) 0.0152(8) 0.0156(8) -0.0017(6) -0.0045(6) -0.0027(6)
C16 0.0160(8) 0.0150(8) 0.0218(9) -0.0072(6) -0.0070(6) -0.0013(6)
C17 0.0156(8) 0.0192(9) 0.0254(9) -0.0041(7) -0.0043(7) -0.0040(7)
C18 0.0175(8) 0.0210(9) 0.0215(9) -0.0048(7) -0.0033(7) -0.0008(7)
C19 0.0200(8) 0.0139(8) 0.0195(8) -0.0032(6) -0.0091(6) -0.0014(6)
C20 0.0198(8) 0.0154(8) 0.0226(9) -0.0018(7) -0.0072(7) -0.0052(7)
C21 0.0173(8) 0.0189(8) 0.0209(9) -0.0040(7) -0.0043(6) -0.0036(7)
C22 0.0133(8) 0.0167(8) 0.0216(9) -0.0012(6) -0.0033(6) -0.0029(6)
C23 0.0191(9) 0.0364(12) 0.0298(11) -0.0155(9) -0.0087(8) 0.0022(8)
C24 0.0206(10) 0.0367(13) 0.0409(13) -0.0182(10) -0.0021(9) 0.0002(9)
C25 0.0205(10) 0.0269(11) 0.0423(14) 0.0051(10) -0.0011(9) 0.0019(8)
C26 0.0232(11) 0.0550(17) 0.0282(12) 0.0140(11) -0.0065(9) 0.0093(11)
C27 0.0204(9) 0.0440(14) 0.0189(9) 0.0031(9) -0.0060(7) 0.0010(9)
Cl2 0.0405(4) 0.0688(5) 0.0464(4) -0.0240(4) 0.0012(3) -0.0253(4)
Cl1 0.0326(3) 0.0496(4) 0.0672(5) -0.0084(4) -0.0097(3) -0.0152(3)
C28 0.0263(11) 0.0470(16) 0.0451(15) -0.0129(12) -0.0094(10) -0.0011(11)

loop_
_atom_type_symbol
_atom_type_description
_atom_type_scat_dispersion_real
_atom_type_scat_dispersion_imag
_atom_type_scat_source
C C -0.0020 0.0020 'WCROMER Program in WinGX L.Kissel & R.H.Pratt Acta Cryst A46 170 1990'
H H 0.0000 0.0000 'WCROMER Program in WinGX L.Kissel & R.H.Pratt Acta Cryst A46 170 1990'
N N -0.0031 0.0040 'WCROMER Program in WinGX L.Kissel & R.H.Pratt Acta Cryst A46 170 1990'
O O -0.0041 0.0074 'WCROMER Program in WinGX L.Kissel & R.H.Pratt Acta Cryst A46 170 1990'
S S 0.1206 0.1480 'WCROMER Program in WinGX L.Kissel & R.H.Pratt Acta Cryst A46 170 1990'
Cl Cl 0.1408 0.1896 'WCROMER Program in WinGX L.Kissel & R.H.Pratt Acta Cryst A46 170 1990'
Fe Fe 0.2064 0.9930 'WCROMER Program in WinGX L.Kissel & R.H.Pratt Acta Cryst A46 170 1990'

loop_
_geom_angle_atom_site_label_1
_geom_angle_atom_site_label_2
_geom_angle_atom_site_label_3
_geom_angle
_geom_angle_site_symmetry_1
_geom_angle_site_symmetry_3
N1 Fe1 N1 179.999(1) . 2_666
N1 Fe1 N3 87.86(6) . .
N1 Fe1 N3 92.14(6) 2_666 .
N1 Fe1 N3 92.14(6) . 2_666
N1 Fe1 N3 87.86(6) 2_666 2_666
N3 Fe1 N3 179.999(1) . 2_666
N1 Fe1 N2 87.77(6) . .
N1 Fe1 N2 92.23(6) 2_666 .
N3 Fe1 N2 86.75(6) . .
N3 Fe1 N2 93.25(6) 2_666 .
N1 Fe1 N2 92.23(6) . 2_666
N1 Fe1 N2 87.77(6) 2_666 2_666
N3 Fe1 N2 93.25(6) . 2_666
N3 Fe1 N2 86.75(6) 2_666 2_666
N2 Fe1 N2 180.0 . 2_666
C14 O1 C16 119.05(14) . .
C15 O2 C22 123.21(15) . .
C1 N1 Fe1 173.52(16) . .
C7 N2 C3 117.22(15) . .
C7 N2 Fe1 121.95(11) . .
C3 N2 Fe1 120.83(12) . .
C12 N3 C8 116.95(15) . .
C12 N3 Fe1 121.66(12) . .
C8 N3 Fe1 121.38(12) . .
C13 N4 C7 122.28(14) . .
C13 N4 C12 119.15(14) . .
C7 N4 C12 118.16(14) . .
C13 N5 C14 112.47(15) . .
C15 N6 C13 113.41(15) . .
C14 N7 C15 111.72(16) . .
N1 C1 S1 178.02(18) . .
N2 C3 C4 123.15(17) . .
N2 C3 H3A 118.4 . .
C4 C3 H3A 118.4 . .
C3 C4 C5 118.82(17) . .
C3 C4 H4A 120.6 . .
C5 C4 H4A 120.6 . .
C6 C5 C4 118.95(17) . .
C6 C5 H5A 120.5 . .
C4 C5 H5A 120.5 . .
C5 C6 C7 118.69(17) . .
C5 C6 H6A 120.7 . .
C7 C6 H6A 120.7 . .
N2 C7 C6 123.08(16) . .
N2 C7 N4 116.17(15) . .
C6 C7 N4 120.68(16) . .
N3 C8 C9 123.07(17) . .
N3 C8 H8A 118.5 . .
C9 C8 H8A 118.5 . .
C8 C9 C10 118.97(17) . .
C8 C9 H9A 120.5 . .
C10 C9 H9A 120.5 . .
C11 C10 C9 118.49(17) . .
C11 C10 H10A 120.8 . .
C9 C10 H10A 120.8 . .
C12 C11 C10 118.77(17) . .
C12 C11 H11A 120.6 . .
C10 C11 H11A 120.6 . .
N3 C12 C11 123.62(16) . .
N3 C12 N4 117.15(15) . .
C11 C12 N4 119.22(16) . .
N5 C13 N6 126.32(16) . .
N5 C13 N4 118.05(15) . .
N6 C13 N4 115.63(15) . .
N7 C14 N5 127.88(17) . .
N7 C14 O1 119.02(16) . .
N5 C14 O1 113.10(16) . .
N6 C15 N7 127.70(16) . .
N6 C15 O2 120.19(16) . .
N7 C15 O2 112.11(16) . .
C17 C16 C21 122.26(18) . .
C17 C16 O1 117.49(17) . .
C21 C16 O1 120.05(18) . .
C16 C17 C18 118.95(18) . .
C16 C17 H17A 120.5 . .
C18 C17 H17A 120.5 . .
C17 C18 C19 119.69(18) . .
C17 C18 H18A 120.2 . .
C19 C18 H18A 120.2 . .
C20 C19 C18 120.10(17) . .
C20 C19 H19A 120.0 . .
C18 C19 H19A 120.0 . .
C19 C20 C21 120.65(18) . .
C19 C20 H20A 119.7 . .
C21 C20 H20A 119.7 . .
C16 C21 C20 118.32(18) . .
C16 C21 H21A 120.8 . .
C20 C21 H21A 120.8 . .
C27 C22 C23 120.98(19) . .
C27 C22 O2 113.31(18) . .
C23 C22 O2 125.45(18) . .
C22 C23 C24 118.3(2) . .
C22 C23 H23A 120.8 . .
C24 C23 H23A 120.8 . .
C25 C24 C23 121.2(2) . .
C25 C24 H24A 119.4 . .
C23 C24 H24A 119.4 . .
C26 C25 C24 119.6(2) . .
C26 C25 H25A 120.2 . .
C24 C25 H25A 120.2 . .
C25 C26 C27 120.4(2) . .
C25 C26 H26A 119.8 . .
C27 C26 H26A 119.8 . .
C22 C27 C26 119.6(2) . .
C22 C27 H27A 120.2 . .
C26 C27 H27A 120.2 . .
Cl2 C28 Cl1 112.25(15) . .
Cl2 C28 H28A 109.2 . .
Cl1 C28 H28A 109.2 . .
Cl2 C28 H28B 109.2 . .
Cl1 C28 H28B 109.2 . .
H28A C28 H28B 107.9 . .

loop_
_geom_bond_atom_site_label_1
_geom_bond_atom_site_label_2
_geom_bond_distance
_geom_bond_site_symmetry_2
Fe1 N1 1.9431(16) .
Fe1 N1 1.9431(16) 2_666
Fe1 N3 1.9810(15) .
Fe1 N3 1.9810(15) 2_666
Fe1 N2 1.9916(15) .
Fe1 N2 1.9916(15) 2_666
S1 C1 1.6393(19) .
O1 C14 1.337(2) .
O1 C16 1.403(2) .
O2 C15 1.349(2) .
O2 C22 1.390(2) .
N1 C1 1.161(2) .
N2 C7 1.345(2) .
N2 C3 1.352(2) .
N3 C12 1.335(2) .
N3 C8 1.357(2) .
N4 C13 1.376(2) .
N4 C7 1.418(2) .
N4 C12 1.429(2) .
N5 C13 1.331(2) .
N5 C14 1.333(2) .
N6 C15 1.311(2) .
N6 C13 1.338(2) .
N7 C14 1.332(2) .
N7 C15 1.332(2) .
C3 C4 1.379(3) .
C3 H3A 0.9500 .
C4 C5 1.389(3) .
C4 H4A 0.9500 .
C5 C6 1.383(3) .
C5 H5A 0.9500 .
C6 C7 1.391(2) .
C6 H6A 0.9500 .
C8 C9 1.376(3) .
C8 H8A 0.9500 .
C9 C10 1.390(3) .
C9 H9A 0.9500 .
C10 C11 1.385(3) .
C10 H10A 0.9500 .
C11 C12 1.383(2) .
C11 H11A 0.9500 .
C16 C17 1.378(3) .
C16 C21 1.384(3) .
C17 C18 1.392(3) .
C17 H17A 0.9500 .
C18 C19 1.395(3) .
C18 H18A 0.9500 .
C19 C20 1.385(3) .
C19 H19A 0.9500 .
C20 C21 1.387(3) .
C20 H20A 0.9500 .
C21 H21A 0.9500 .
C22 C27 1.374(3) .
C22 C23 1.388(3) .
C23 C24 1.388(3) .
C23 H23A 0.9500 .
C24 C25 1.382(4) .
C24 H24A 0.9500 .
C25 C26 1.369(4) .
C25 H25A 0.9500 .
C26 C27 1.391(3) .
C26 H26A 0.9500 .
C27 H27A 0.9500 .
Cl2 C28 1.756(3) .
Cl1 C28 1.760(3) .
C28 H28A 0.9900 .
C28 H28B 0.9900 .
